data_7207716
loop_
_publ_author_name
'Joo, Young-Hyuk'
'Gao, Haixiang'
'Parrish, Damon A.'
'Cho, Soo Gyeong'
'Goh, Eun Mee'
'Shreeve, Jean'ne M.'

_publ_section_title
;
 Energetic salts based on nitroiminotetrazole-containing acetic acid
;
_journal_issue 13
_journal_name_full 'Journal of Materials Chemistry'
_journal_page_first 6123
_journal_paper_doi 10.1039/c2jm30322a
_journal_volume 22
_journal_year 2012
_chemical_formula_moiety '2(C2 H5 N4 1+), C3 H2 N6 O4 1-'
_chemical_formula_sum 'C7 H12 N14 O4'
_chemical_formula_weight 356.31
_chemical_name_systematic
;
bis(4-amino-4H-1,2,4-triazol-1-ium) ((E)-4-(carboxylatomethyl)-5-
(nitroimino)-4,5-dihydrotetrazol-1-ide)
;
_space_group_IT_number 14
_symmetry_cell_setting monoclinic
_symmetry_space_group_name_Hall '-P 2yn'
_symmetry_space_group_name_H-M 'P 1 21/n 1'
_atom_sites_solution_hydrogens geom
_atom_sites_solution_primary direct
_atom_sites_solution_secondary difmap
_audit_creation_date 2010-08-12
_audit_creation_method 'from SHELXTL CIF, local template and enCIFer'
_cell_angle_alpha 90.00
_cell_angle_beta 92.374(2)
_cell_angle_gamma 90.00
_cell_formula_units_Z 4
_cell_length_a 5.4438(8)
_cell_length_b 16.020(2)
_cell_length_c 17.071(3)
_cell_measurement_temperature 296(2)
_cell_volume 1487.5(4)
_computing_cell_refinement 'Bruker APEX2 v2009.3-0 (Bruker, 2009)'
_computing_data_collection 'Bruker APEX2 v2009.3-0 (Bruker, 2009)'
_computing_data_reduction
;
Bruker SAINT v7.60A (Bruker, 2009), Bruker XPREP v2008/2 (Bruker, 2008)
;
_computing_molecular_graphics 'Bruker SHELXTL v2008/4 (Bruker, 2008)'
_computing_publication_material 'Bruker SHELXTL v2008/4 (Bruker, 2008)'
_computing_structure_refinement 'Bruker SHELXTL v2008/4 (Bruker, 2008)'
_computing_structure_solution 'Bruker SHELXTL v2008/4 (Bruker, 2008)'
_diffrn_ambient_temperature 296(2)
_diffrn_measured_fraction_theta_full 0.984
_diffrn_measured_fraction_theta_max 0.984
_diffrn_measurement_device_type 'Bruker SMART APEX II CCD'
_diffrn_measurement_method '\w scans'
_diffrn_radiation_monochromator graphite
_diffrn_radiation_source 'fine focus sealed tube'
_diffrn_radiation_type MoK\a
_diffrn_radiation_wavelength 0.71073
_diffrn_reflns_av_R_equivalents 0.0241
_diffrn_reflns_av_sigmaI/netI 0.0197
_diffrn_reflns_limit_h_max 6
_diffrn_reflns_limit_h_min -6
_diffrn_reflns_limit_k_max 19
_diffrn_reflns_limit_k_min -19
_diffrn_reflns_limit_l_max 20
_diffrn_reflns_limit_l_min -20
_diffrn_reflns_number 12677
_diffrn_reflns_theta_full 25.87
_diffrn_reflns_theta_max 25.87
_diffrn_reflns_theta_min 1.74
_exptl_absorpt_coefficient_mu 0.132
_exptl_absorpt_correction_T_max 0.9960
_exptl_absorpt_correction_T_min 0.9404
_exptl_absorpt_correction_type multi-scan
_exptl_absorpt_process_details 'SADABS v2008/1 (Bruker, 2008)'
_exptl_crystal_colour colorless
_exptl_crystal_density_diffrn 1.591
_exptl_crystal_density_method 'not measured'
_exptl_crystal_description needle
_exptl_crystal_F_000 736
_exptl_crystal_size_max 0.47
_exptl_crystal_size_mid 0.04
_exptl_crystal_size_min 0.03
_refine_diff_density_max 0.223
_refine_diff_density_min -0.249
_refine_diff_density_rms 0.037
_refine_ls_extinction_method none
_refine_ls_goodness_of_fit_ref 1.051
_refine_ls_hydrogen_treatment mixed
_refine_ls_matrix_type full
_refine_ls_number_parameters 238
_refine_ls_number_reflns 2842
_refine_ls_number_restraints 0
_refine_ls_restrained_S_all 1.051
_refine_ls_R_factor_all 0.0486
_refine_ls_R_factor_gt 0.0354
_refine_ls_shift/su_max 0.001
_refine_ls_shift/su_mean 0.000
_refine_ls_structure_factor_coef Fsqd
_refine_ls_weighting_details 'calc w=1/[\s^2^(Fo^2^)+(0.0490P)^2^+0.3000P] where P=(Fo^2^+2Fc^2^)/3'
_refine_ls_weighting_scheme calc
_refine_ls_wR_factor_gt 0.0890
_refine_ls_wR_factor_ref 0.0968
_reflns_number_gt 2250
_reflns_number_total 2842
_reflns_threshold_expression I>2\s(I)
_cod_data_source_file c2jm30322a.txt
_cod_data_source_block shrv125
_cod_depositor_comments
;
The following automatic conversions were performed:

'_symmetry_cell_setting' value 'Monoclinic' changed to 'monoclinic'
according to /home/saulius/struct/CIF-dictionaries/cif_core.dic
dictionary named 'cif_core.dic' version 2.4.1 from 2010-06-29.

Automatic conversion script
Id: cif_fix_values 1715 2011-07-08 13:25:40Z adriana 
;
_cod_original_sg_symbol_H-M P2(1)/n
_cod_database_code 7207716

loop_
_symmetry_equiv_pos_as_xyz
'x, y, z'
'-x+1/2, y+1/2, -z+1/2'
'-x, -y, -z'
'x-1/2, -y-1/2, z-1/2'

loop_
_atom_site_label
_atom_site_type_symbol
_atom_site_fract_x
_atom_site_fract_y
_atom_site_fract_z
_atom_site_U_iso_or_equiv
_atom_site_adp_type
_atom_site_occupancy
_atom_site_symmetry_multiplicity
_atom_site_calc_flag
_atom_site_refinement_flags
N1 N -0.2053(2) 0.93042(8) 0.28325(7) 0.0341(3) Uani 1 1 d .
N2 N -0.3157(3) 0.97015(9) 0.34153(8) 0.0437(4) Uani 1 1 d .
N3 N -0.2022(3) 0.94749(9) 0.40556(8) 0.0463(4) Uani 1 1 d .
N4 N -0.0161(3) 0.89299(8) 0.39124(7) 0.0395(3) Uani 1 1 d .
C5 C -0.0197(3) 0.88390(9) 0.31372(8) 0.0311(3) Uani 1 1 d .
C6 C -0.2758(3) 0.94180(10) 0.20153(9) 0.0391(4) Uani 1 1 d .
H6A H -0.4294 0.9725 0.1976 0.047 Uiso 1 1 calc R
H6B H -0.3036 0.8875 0.1776 0.047 Uiso 1 1 calc R
C7 C -0.0843(3) 0.98827(10) 0.15658(9) 0.0379(4) Uani 1 1 d .
O8 O -0.0921(3) 0.98193(9) 0.08508(7) 0.0647(4) Uani 1 1 d .
O9 O 0.0684(2) 1.03222(8) 0.19631(6) 0.0503(3) Uani 1 1 d .
N10 N 0.1137(2) 0.84060(8) 0.26088(7) 0.0375(3) Uani 1 1 d .
N11 N 0.3090(2) 0.80118(8) 0.28993(8) 0.0384(3) Uani 1 1 d .
O12 O 0.3708(2) 0.80155(8) 0.36084(7) 0.0551(4) Uani 1 1 d .
O13 O 0.4347(2) 0.76281(8) 0.24139(8) 0.0549(4) Uani 1 1 d .
N14A N -0.1200(3) 0.65555(8) 0.46865(8) 0.0421(3) Uani 1 1 d .
C15A C -0.1916(3) 0.68154(11) 0.39628(11) 0.0470(4) Uani 1 1 d .
H15A H -0.3295 0.7143 0.3850 0.056 Uiso 1 1 calc R
N16A N -0.0432(3) 0.65489(9) 0.34422(9) 0.0499(4) Uani 1 1 d .
N17A N 0.1312(3) 0.61021(9) 0.38673(8) 0.0453(4) Uani 1 1 d .
H17A H 0.2547 0.5855 0.3671 0.054 Uiso 1 1 calc R
C18A C 0.0841(3) 0.61039(10) 0.46036(10) 0.0443(4) Uani 1 1 d .
H18A H 0.1755 0.5839 0.5003 0.053 Uiso 1 1 calc R
N19A N -0.2510(4) 0.67311(13) 0.53647(11) 0.0629(5) Uani 1 1 d .
H19A H -0.305(5) 0.6208(15) 0.5545(13) 0.075 Uiso 1 1 d .
H19B H -0.141(5) 0.6930(15) 0.5748(14) 0.075 Uiso 1 1 d .
N14B N -0.5354(2) 1.14075(8) 0.38493(7) 0.0350(3) Uani 1 1 d .
C15B C -0.3565(3) 1.19283(11) 0.36239(9) 0.0452(4) Uani 1 1 d .
H15B H -0.3501 1.2164 0.3127 0.054 Uiso 1 1 calc R
N16B N -0.1947(3) 1.20566(10) 0.41904(8) 0.0510(4) Uani 1 1 d .
N17B N -0.2763(3) 1.15840(9) 0.47890(7) 0.0442(4) Uani 1 1 d .
H17B H -0.2028 1.1543 0.5243 0.053 Uiso 1 1 calc R
C18B C -0.4789(3) 1.12043(10) 0.45855(9) 0.0415(4) Uani 1 1 d .
H18B H -0.5685 1.0853 0.4900 0.050 Uiso 1 1 calc R
N19B N -0.7417(3) 1.10843(12) 0.34299(9) 0.0507(4) Uani 1 1 d .
H19C H -0.806(4) 1.1488(14) 0.3175(12) 0.061 Uiso 1 1 d .
H19D H -0.693(4) 1.0711(13) 0.3140(12) 0.061 Uiso 1 1 d .

loop_
_atom_site_aniso_label
_atom_site_aniso_U_11
_atom_site_aniso_U_22
_atom_site_aniso_U_33
_atom_site_aniso_U_23
_atom_site_aniso_U_13
_atom_site_aniso_U_12
N1 0.0357(7) 0.0379(7) 0.0288(6) 0.0057(5) 0.0044(5) 0.0068(6)
N2 0.0454(9) 0.0450(8) 0.0415(8) 0.0056(6) 0.0126(6) 0.0114(7)
N3 0.0544(10) 0.0510(9) 0.0345(7) 0.0027(6) 0.0119(7) 0.0116(7)
N4 0.0465(9) 0.0438(8) 0.0282(6) 0.0022(6) 0.0024(6) 0.0081(6)
C5 0.0342(9) 0.0320(7) 0.0270(7) 0.0034(6) 0.0009(6) 0.0013(6)
C6 0.0378(9) 0.0447(9) 0.0341(8) 0.0068(7) -0.0058(7) 0.0009(7)
C7 0.0458(10) 0.0392(8) 0.0282(8) 0.0029(6) -0.0029(7) -0.0017(7)
O8 0.0842(11) 0.0842(10) 0.0255(6) -0.0033(6) 0.0009(6) -0.0267(8)
O9 0.0600(8) 0.0568(7) 0.0336(6) 0.0009(5) -0.0047(6) -0.0199(6)
N10 0.0389(8) 0.0426(7) 0.0307(7) -0.0022(6) -0.0004(6) 0.0101(6)
N11 0.0359(8) 0.0348(7) 0.0446(8) -0.0059(6) 0.0016(6) 0.0020(6)
O12 0.0513(8) 0.0667(8) 0.0459(7) -0.0069(6) -0.0139(6) 0.0215(7)
O13 0.0450(8) 0.0533(8) 0.0672(8) -0.0198(6) 0.0122(6) 0.0103(6)
N14A 0.0371(8) 0.0403(8) 0.0487(8) -0.0020(6) -0.0004(6) 0.0023(6)
C15A 0.0395(10) 0.0429(9) 0.0579(11) 0.0059(8) -0.0075(9) 0.0075(8)
N16A 0.0464(9) 0.0500(9) 0.0525(9) 0.0052(7) -0.0071(7) 0.0072(7)
N17A 0.0402(9) 0.0435(8) 0.0516(9) -0.0036(7) -0.0048(7) 0.0106(6)
C18A 0.0419(10) 0.0419(9) 0.0482(10) -0.0005(8) -0.0091(8) 0.0056(8)
N19A 0.0547(11) 0.0752(12) 0.0595(11) -0.0030(9) 0.0098(9) 0.0073(10)
N14B 0.0409(8) 0.0368(7) 0.0276(6) -0.0002(5) 0.0037(5) 0.0049(6)
C15B 0.0517(11) 0.0536(10) 0.0303(8) 0.0096(7) 0.0026(7) -0.0030(9)
N16B 0.0550(10) 0.0609(10) 0.0371(8) 0.0072(7) 0.0013(7) -0.0090(8)
N17B 0.0536(9) 0.0520(8) 0.0266(6) 0.0024(6) -0.0016(6) 0.0045(7)
C18B 0.0516(11) 0.0431(9) 0.0301(8) 0.0056(7) 0.0071(7) 0.0024(8)
N19B 0.0472(10) 0.0559(10) 0.0482(9) -0.0046(7) -0.0058(7) 0.0010(8)

loop_
_atom_type_symbol
_atom_type_description
_atom_type_scat_dispersion_real
_atom_type_scat_dispersion_imag
_atom_type_scat_source
C C 0.0033 0.0016 'International Tables Vol C Tables 4.2.6.8 and 6.1.1.4'
H H 0.0000 0.0000 'International Tables Vol C Tables 4.2.6.8 and 6.1.1.4'
N N 0.0061 0.0033 'International Tables Vol C Tables 4.2.6.8 and 6.1.1.4'
O O 0.0106 0.0060 'International Tables Vol C Tables 4.2.6.8 and 6.1.1.4'

loop_
_geom_angle_atom_site_label_1
_geom_angle_atom_site_label_2
_geom_angle_atom_site_label_3
_geom_angle
C5 N1 N2 109.18(12)
C5 N1 C6 127.62(13)
N2 N1 C6 123.14(13)
N3 N2 N1 106.37(13)
N2 N3 N4 111.21(12)
C5 N4 N3 105.51(12)
N4 C5 N1 107.71(13)
N4 C5 N10 136.39(14)
N1 C5 N10 115.89(12)
N1 C6 C7 112.98(13)
N1 C6 H6A 109.0
C7 C6 H6A 109.0
N1 C6 H6B 109.0
C7 C6 H6B 109.0
H6A C6 H6B 107.8
O8 C7 O9 125.17(16)
O8 C7 C6 117.89(15)
O9 C7 C6 116.91(13)
N11 N10 C5 115.90(12)
O12 N11 O13 120.77(14)
O12 N11 N10 123.14(13)
O13 N11 N10 116.08(13)
C18A N14A C15A 106.27(15)
C18A N14A N19A 130.08(15)
C15A N14A N19A 123.62(15)
N16A C15A N14A 111.23(15)
N16A C15A H15A 124.4
N14A C15A H15A 124.4
C15A N16A N17A 104.24(14)
C18A N17A N16A 110.62(15)
C18A N17A H17A 124.7
N16A N17A H17A 124.7
N17A C18A N14A 107.63(15)
N17A C18A H18A 126.2
N14A C18A H18A 126.2
N14A N19A H19A 105.3(14)
N14A N19A H19B 108.2(15)
H19A N19A H19B 106(2)
C18B N14B C15B 106.32(14)
C18B N14B N19B 122.88(14)
C15B N14B N19B 130.76(14)
N16B C15B N14B 111.15(14)
N16B C15B H15B 124.4
N14B C15B H15B 124.4
C15B N16B N17B 103.84(15)
C18B N17B N16B 111.15(14)
C18B N17B H17B 124.4
N16B N17B H17B 124.4
N17B C18B N14B 107.54(14)
N17B C18B H18B 126.2
N14B C18B H18B 126.2
N14B N19B H19C 106.7(15)
N14B N19B H19D 107.4(16)
H19C N19B H19D 113(2)

loop_
_geom_bond_atom_site_label_1
_geom_bond_atom_site_label_2
_geom_bond_distance
N1 C5 1.3428(19)
N1 N2 1.3439(18)
N1 C6 1.4429(18)
N2 N3 1.285(2)
N3 N4 1.3671(19)
N4 C5 1.3307(19)
C5 N10 1.3697(19)
C6 C7 1.515(2)
C6 H6A 0.9700
C6 H6B 0.9700
C7 O8 1.2239(19)
C7 O9 1.2649(19)
N10 N11 1.3159(19)
N11 O12 1.2428(17)
N11 O13 1.2569(17)
N14A C18A 1.338(2)
N14A C15A 1.346(2)
N14A N19A 1.413(2)
C15A N16A 1.298(2)
C15A H15A 0.9300
N16A N17A 1.3724(19)
N17A C18A 1.293(2)
N17A H17A 0.8600
C18A H18A 0.9300
N19A H19A 0.94(2)
N19A H19B 0.93(2)
N14B C18B 1.3221(19)
N14B C15B 1.350(2)
N14B N19B 1.406(2)
C15B N16B 1.297(2)
C15B H15B 0.9300
N16B N17B 1.3609(19)
N17B C18B 1.295(2)
N17B H17B 0.8600
C18B H18B 0.9300
N19B H19C 0.85(2)
N19B H19D 0.83(2)

loop_
_geom_hbond_atom_site_label_D
_geom_hbond_atom_site_label_H
_geom_hbond_atom_site_label_A
_geom_hbond_distance_DH
_geom_hbond_distance_HA
_geom_hbond_distance_DA
_geom_hbond_angle_DHA
_geom_hbond_site_symmetry_A
N17A H17A O9 0.86 1.71 2.5370(19) 161.4 2_545
N19A H19A O8 0.94(2) 2.34(3) 3.230(3) 156(2) 4_576
N19A H19B N16B 0.93(2) 2.44(2) 3.176(3) 136.1(19) 3_576
N17B H17B N4 0.86 1.98 2.7988(19) 158.1 3_576
N19B H19C O13 0.85(2) 2.19(2) 3.028(2) 172(2) 2_455
N19B H19D O9 0.83(2) 2.43(2) 2.935(2) 120.2(18) 1_455

loop_
_geom_torsion_atom_site_label_1
_geom_torsion_atom_site_label_2
_geom_torsion_atom_site_label_3
_geom_torsion_atom_site_label_4
_geom_torsion
C5 N1 N2 N3 -0.78(17)
C6 N1 N2 N3 -178.00(14)
N1 N2 N3 N4 0.08(18)
N2 N3 N4 C5 0.63(19)
N3 N4 C5 N1 -1.09(17)
N3 N4 C5 N10 179.03(18)
N2 N1 C5 N4 1.18(17)
C6 N1 C5 N4 178.25(14)
N2 N1 C5 N10 -178.90(13)
C6 N1 C5 N10 -1.8(2)
C5 N1 C6 C7 -66.4(2)
N2 N1 C6 C7 110.28(17)
N1 C6 C7 O8 160.71(16)
N1 C6 C7 O9 -20.8(2)
N4 C5 N10 N11 -6.1(3)
N1 C5 N10 N11 173.99(13)
C5 N10 N11 O12 0.8(2)
C5 N10 N11 O13 -178.58(13)
C18A N14A C15A N16A 0.0(2)
N19A N14A C15A N16A -178.04(17)
N14A C15A N16A N17A -0.3(2)
C15A N16A N17A C18A 0.58(19)
N16A N17A C18A N14A -0.59(19)
C15A N14A C18A N17A 0.36(19)
N19A N14A C18A N17A 178.23(18)
C18B N14B C15B N16B -0.5(2)
N19B N14B C15B N16B -178.33(16)
N14B C15B N16B N17B 0.8(2)
C15B N16B N17B C18B -0.85(19)
N16B N17B C18B N14B 0.58(19)
C15B N14B C18B N17B -0.08(18)
N19B N14B C18B N17B 177.99(15)
